data_1530528
loop_
_publ_author_name
'Pakhomov, V.I.'
'Fedorova, N.M.'
'Ivanova-Korfini, I.N.'

_publ_section_title
;
 Structure of the (Hg Br4)2- ion in the Cs2 Hg Br4 crystal
;
_journal_name_full
;
Koordinatsionnaya Khimiya (= Coordination Chemistry (USSR))
;
_journal_page_first 1765
_journal_page_last 1766
_journal_volume 4
_journal_year 1978
_chemical_formula_sum 'Br4 Cs2 Hg'
_chemical_name_systematic 'Cs2 (Hg Br4)'
_space_group_IT_number 62
_symmetry_space_group_name_Hall '-P 2ac 2n'
_symmetry_space_group_name_H-M 'P n m a'
_cell_angle_alpha 90
_cell_angle_beta 90
_cell_angle_gamma 90
_cell_formula_units_Z 4
_cell_length_a 10.237
_cell_length_b 7.918
_cell_length_c 13.882
_cell_volume 1125.227
_citation_journal_id_ASTM KOKHDC
_cod_data_source_file Pakhomov_KOKHDC_1978_635.cif
_cod_data_source_block Br4Cs2Hg1
_cod_original_formula_sum 'Br4 Cs2 Hg1'
_cod_database_code 1530528

loop_
_symmetry_equiv_pos_as_xyz
x,y,z
-x+1/2,-y,z+1/2
x+1/2,-y+1/2,-z+1/2
-x,y+1/2,-z
-x,-y,-z
x-1/2,y,-z-1/2
-x-1/2,y-1/2,z-1/2
x,-y-1/2,z

loop_
_atom_site_label
_atom_site_type_symbol
_atom_site_fract_x
_atom_site_fract_y
_atom_site_fract_z
_atom_site_occupancy
_atom_site_U_iso_or_equiv
Cs1 Cs+1 0.1233 0.25 0.3974 1 0.0
Br3 Br-1 0.3212 -0.0147 0.1585 1 0.0
Br2 Br-1 0.4724 0.25 0.4122 1 0.0
Hg1 Hg+2 0.2212 0.25 0.0763 1 0.0
Br1 Br-1 0.3218 0.25 0.9064 1 0.0
Cs2 Cs+1 0.4817 0.25 0.6724 1 0.0
